data_2237725
loop_
_publ_author_name
'Ishizawa, Nobuo'
'Ninomiya, Keisuke'
'Sakakura, Terutoshi'
'Wang, Jun'

_publ_section_title
;
 Redetermination of Nd~2~Ti~2~O~7~: a non-centrosymmetric structure with
 perovskite-type slabs
;
_journal_coeditor_code WM2720
_journal_issue 4
_journal_name_full 'Acta Crystallographica Section E'
_journal_page_first i19
_journal_paper_doi 10.1107/S1600536813005497
_journal_volume 69
_journal_year 2013
_chemical_formula_iupac 'Nd2 Ti2 O7'
_chemical_formula_sum 'Nd2 O7 Ti2'
_chemical_formula_weight 496.2
_chemical_name_systematic
;
Dineodymium(III) dititanium(IV) heptaoxide
;
_space_group_IT_number 4
_symmetry_cell_setting monoclinic
_symmetry_space_group_name_Hall 'P 2c'
_symmetry_space_group_name_H-M 'P 1 1 21'
_cell_angle_alpha 90
_cell_angle_beta 90
_cell_angle_gamma 98.5165(5)
_cell_formula_units_Z 4
_cell_length_a 7.67470(10)
_cell_length_b 13.0025(2)
_cell_length_c 5.46400(10)
_cell_measurement_reflns_used 12720
_cell_measurement_temperature 293
_cell_measurement_theta_max 40.21
_cell_measurement_theta_min 3.16
_cell_volume 539.242(15)
_computing_cell_refinement 'SAINT (Bruker, 2008)'
_computing_data_collection 'APEX2 (Bruker, 2008)'
_computing_data_reduction 'SAINT (Bruker, 2008)'
_computing_molecular_graphics 'ATOMS (Dowty, 2006) and DIAMOND (Brandenburg & Putz, 2005)'
_computing_publication_material 'PLATON (Spek, 2009) and publCIF (Westrip, 2010)'
_computing_structure_refinement '<i>JANA2006</i> (Pet\<r\'i\<cek <i>et al.</i>, 2006)'
_computing_structure_solution '<i>SUPERFLIP</i> (Palatinus & Chapuis, 2007)'
_diffrn_ambient_temperature 293
_diffrn_measured_fraction_theta_full 0.99
_diffrn_measured_fraction_theta_max 0.99
_diffrn_measurement_device_type 'Bruker APEXII CCD'
_diffrn_measurement_method '\f and \w scans'
_diffrn_radiation_source 'X-ray tube'
_diffrn_radiation_type 'Mo K\a'
_diffrn_radiation_wavelength 0.71069
_diffrn_reflns_av_R_equivalents 0.0487
_diffrn_reflns_av_sigmaI/netI 0.0242
_diffrn_reflns_limit_h_max 13
_diffrn_reflns_limit_h_min -13
_diffrn_reflns_limit_k_max 23
_diffrn_reflns_limit_k_min -23
_diffrn_reflns_limit_l_max 9
_diffrn_reflns_limit_l_min -9
_diffrn_reflns_number 25187
_diffrn_reflns_theta_full 40.25
_diffrn_reflns_theta_max 40.25
_diffrn_reflns_theta_min 1.58
_diffrn_standards_number 0
_exptl_absorpt_coefficient_mu 21.769
_exptl_absorpt_correction_T_max 0.20642
_exptl_absorpt_correction_T_min 0.13387
_exptl_absorpt_correction_type multi-scan
_exptl_absorpt_process_details '(<i>TWINABS</i>; Bruker, 2008)'
_exptl_crystal_colour purple
_exptl_crystal_density_diffrn 6.1104
_exptl_crystal_description block
_exptl_crystal_F_000 880
_exptl_crystal_size_max 0.11
_exptl_crystal_size_mid 0.08
_exptl_crystal_size_min 0.07
_refine_diff_density_max 2.44
_refine_diff_density_min -1.57
_refine_ls_abs_structure_details 'Flack (1983), 3019 Friedel pairs'
_refine_ls_abs_structure_Flack 0.220(12)
_refine_ls_extinction_coef 349(12)
_refine_ls_extinction_method 'B-C type 1 Gaussian isotropic (Becker & Coppens, 1974)'
_refine_ls_goodness_of_fit_ref 1.37
_refine_ls_number_constraints 1
_refine_ls_number_parameters 133
_refine_ls_number_reflns 6608
_refine_ls_number_restraints 0
_refine_ls_R_factor_all 0.0268
_refine_ls_R_factor_gt 0.0244
_refine_ls_shift/su_max 0.0160
_refine_ls_shift/su_mean 0.0021
_refine_ls_structure_factor_coef F
_refine_ls_weighting_details w=1/(\s^2^(F)+0.0001F^2^)
_refine_ls_weighting_scheme sigma
_refine_ls_wR_factor_gt 0.0268
_refine_ls_wR_factor_ref 0.0272
_reflns_number_gt 6200
_reflns_number_total 6608
_reflns_threshold_expression I>3\s(I)
_cod_data_source_file wm2720.cif
_cod_data_source_block I
_cod_original_sg_symbol_Hall 'P 2zc'
_cod_database_code 2237725
_cod_database_fobs_code 2237725

loop_
_symmetry_equiv_pos_site_id
_symmetry_equiv_pos_as_xyz
1 x,y,z
2 -x,-y,z+1/2

loop_
_atom_site_type_symbol
_atom_site_label
_atom_site_fract_x
_atom_site_fract_y
_atom_site_fract_z
_atom_site_U_iso_or_equiv
_atom_site_adp_type
_atom_site_calc_flag
_atom_site_occupancy
_atom_site_symmetry_multiplicity
Nd Nd1 0.22817(5) 0.906931(15) 0.75507(4) 0.00599(5) Uani d 1 2
Nd Nd2 0.14522(4) 0.574954(15) 0.34489(4) 0.00563(5) Uani d 1 2
Nd Nd3 0.71953(5) 0.881350(15) 0.74678(4) 0.00533(5) Uani d 1 2
Nd Nd4 0.64866(4) 0.612953(17) 0.28408(4) 0.00796(5) Uani d 1 2
Ti Ti1 0.47020(19) 0.87935(5) 0.25800(16) 0.00463(15) Uani d 1 2
Ti Ti2 0.41480(19) 0.67491(5) 0.78904(13) 0.00476(16) Uani d 1 2
Ti Ti3 0.96662(19) 0.88160(5) 0.25934(16) 0.00437(15) Uani d 1 2
Ti Ti4 0.92426(19) 0.67911(5) 0.78238(14) 0.00521(16) Uani d 1 2
O O1 0.5306(4) 0.9810(2) 0.5246(6) 0.0050(6) Uiso d 1 2
O O2 0.5001(5) 0.7695(3) 0.4494(7) 0.0081(6) Uiso d 1 2
O O3 0.4073(5) 0.5586(2) 0.5773(6) 0.0064(5) Uiso d 1 2
O O4 0.2248(6) 0.8923(2) 0.3081(6) 0.0099(5) Uiso d 1 2
O O5 0.1746(6) 0.6954(2) 0.6923(6) 0.0072(5) Uiso d 1 2
O O6 0.4338(5) 0.8188(2) 0.9387(6) 0.0044(5) Uiso d 1 2
O O7 0.3756(5) 0.6078(3) 0.0680(7) 0.0114(7) Uiso d 1 2
O O8 0.9591(5) 0.9796(3) 0.5265(6) 0.0079(6) Uiso d 1 2
O O9 0.8867(5) 0.7715(3) 0.4553(7) 0.0073(6) Uiso d 1 2
O O10 0.8731(5) 0.5702(2) 0.5633(6) 0.0065(5) Uiso d 1 2
O O11 0.7275(6) 0.9089(2) 0.1730(6) 0.0062(5) Uiso d 1 2
O O12 0.6740(6) 0.6933(2) 0.8421(6) 0.0084(5) Uiso d 1 2
O O13 0.9747(5) 0.8155(2) 0.9432(6) 0.0072(6) Uiso d 1 2
O O14 0.9226(5) 0.5940(2) 0.0518(6) 0.0063(6) Uiso d 1 2

loop_
_atom_site_aniso_label
_atom_site_aniso_U_11
_atom_site_aniso_U_22
_atom_site_aniso_U_33
_atom_site_aniso_U_12
_atom_site_aniso_U_13
_atom_site_aniso_U_23
_atom_site_aniso_type_symbol
Nd1 0.00488(8) 0.00601(7) 0.00701(8) 0.00062(9) -0.00008(13) 0.00075(7) Nd
Nd2 0.00502(8) 0.00630(7) 0.00558(8) 0.00087(10) -0.00014(11) -0.00051(6) Nd
Nd3 0.00446(8) 0.00581(7) 0.00580(8) 0.00100(9) -0.00004(12) 0.00079(6) Nd
Nd4 0.00543(9) 0.01077(8) 0.00800(9) 0.00231(10) -0.00042(12) -0.00119(6) Nd
Ti1 0.0050(3) 0.0047(2) 0.0043(2) 0.0010(4) 0.0009(7) 0.0001(2) Ti
Ti2 0.0042(3) 0.0046(2) 0.0052(3) -0.0002(3) 0.0013(6) -0.00020(18) Ti
Ti3 0.0041(3) 0.0049(2) 0.0044(2) 0.0014(3) 0.0011(7) 0.0000(2) Ti
Ti4 0.0055(3) 0.0045(2) 0.0056(3) 0.0003(4) 0.0013(7) -0.0005(2) Ti

loop_
_atom_type_symbol
_atom_type_scat_dispersion_real
_atom_type_scat_dispersion_imag
_atom_type_scat_source
Nd -0.1943 3.0179 'International Tables Vol C tables 4.2.6.8 and 6.1.1.1'
O 0.0106 0.0060 'International Tables Vol C tables 4.2.6.8 and 6.1.1.1'
Ti 0.2776 0.4457 'International Tables Vol C tables 4.2.6.8 and 6.1.1.1'

loop_
_geom_angle_atom_site_label_1
_geom_angle_atom_site_label_2
_geom_angle_atom_site_label_3
_geom_angle_site_symmetry_1
_geom_angle_site_symmetry_3
_geom_angle
O1 Ti1 O1 . 2_674 84.56(13)
O1 Ti1 O2 . . 93.27(15)
O1 Ti1 O4 . . 88.45(14)
O1 Ti1 O6 . 1_554 162.01(13)
O1 Ti1 O11 . . 85.18(13)
O1 Ti1 O2 2_674 . 172.96(16)
O1 Ti1 O4 2_674 . 83.65(13)
O1 Ti1 O6 2_674 1_554 78.18(12)
O1 Ti1 O11 2_674 . 80.38(13)
O2 Ti1 O4 . . 103.01(15)
O2 Ti1 O6 . 1_554 103.26(15)
O2 Ti1 O11 . . 92.78(15)
O4 Ti1 O6 . 1_554 94.59(16)
O4 Ti1 O11 . . 163.29(13)
O6 Ti1 O11 1_554 . 86.97(15)
O2 Ti2 O3 . . 84.58(13)
O2 Ti2 O5 . . 84.71(13)
O2 Ti2 O6 . . 81.60(13)
O2 Ti2 O7 . 1_556 172.61(17)
O2 Ti2 O12 . . 81.44(14)
O3 Ti2 O5 . . 91.46(16)
O3 Ti2 O6 . . 166.09(13)
O3 Ti2 O7 . 1_556 98.63(15)
O3 Ti2 O12 . . 95.54(16)
O5 Ti2 O6 . . 85.68(14)
O5 Ti2 O7 . 1_556 101.79(17)
O5 Ti2 O12 . . 163.81(12)
O6 Ti2 O7 . 1_556 95.28(15)
O6 Ti2 O12 . . 84.04(14)
O7 Ti2 O12 1_556 . 91.59(17)
O4 Ti3 O8 1_655 . 88.84(15)
O4 Ti3 O8 1_655 2_774 83.46(13)
O4 Ti3 O9 1_655 . 101.10(15)
O4 Ti3 O11 1_655 . 164.50(12)
O4 Ti3 O13 1_655 1_554 93.06(16)
O8 Ti3 O8 . 2_774 85.77(14)
O8 Ti3 O9 . . 91.99(16)
O8 Ti3 O11 . . 86.75(14)
O8 Ti3 O13 . 1_554 165.40(14)
O8 Ti3 O9 2_774 . 174.89(17)
O8 Ti3 O11 2_774 . 81.40(13)
O8 Ti3 O13 2_774 1_554 80.08(13)
O9 Ti3 O11 . . 93.89(15)
O9 Ti3 O13 . 1_554 101.82(15)
O11 Ti3 O13 . 1_554 87.61(16)
O5 Ti4 O9 1_655 . 86.72(14)
O5 Ti4 O10 1_655 . 90.78(16)
O5 Ti4 O12 1_655 . 167.53(13)
O5 Ti4 O13 1_655 . 87.47(15)
O5 Ti4 O14 1_655 1_556 100.64(16)
O9 Ti4 O10 . . 82.06(14)
O9 Ti4 O12 . . 82.86(14)
O9 Ti4 O13 . . 83.96(14)
O9 Ti4 O14 . 1_556 171.88(16)
O10 Ti4 O12 . . 94.53(16)
O10 Ti4 O13 . . 165.99(15)
O10 Ti4 O14 . 1_556 94.32(14)
O12 Ti4 O13 . . 84.64(15)
O12 Ti4 O14 . 1_556 90.22(16)
O13 Ti4 O14 . 1_556 99.66(14)

loop_
_geom_bond_atom_site_label_1
_geom_bond_atom_site_label_2
_geom_bond_site_symmetry_2
_geom_bond_distance
Nd1 O1 . 2.691(3)
Nd1 O1 2_675 2.631(3)
Nd1 O4 . 2.450(3)
Nd1 O5 . 2.742(3)
Nd1 O6 . 2.312(4)
Nd1 O8 1_455 2.701(4)
Nd1 O8 2_675 2.659(4)
Nd1 O11 2_675 2.411(3)
Nd1 O13 1_455 2.360(4)
Nd2 O3 . 2.415(4)
Nd2 O5 . 2.450(3)
Nd2 O7 . 2.318(4)
Nd2 O10 1_455 2.398(4)
Nd2 O10 2_664 2.423(3)
Nd2 O14 1_455 2.381(4)
Nd2 O14 2_665 2.457(3)
Nd3 O1 . 2.410(3)
Nd3 O2 . 2.621(3)
Nd3 O4 2_675 2.931(3)
Nd3 O6 . 2.458(4)
Nd3 O8 . 2.401(3)
Nd3 O9 . 2.601(4)
Nd3 O11 1_556 2.355(3)
Nd3 O12 . 2.474(3)
Nd3 O13 . 2.494(4)
Nd4 O2 . 2.636(4)
Nd4 O3 . 2.472(4)
Nd4 O3 2_664 2.481(3)
Nd4 O7 . 2.398(4)
Nd4 O9 . 2.710(3)
Nd4 O10 . 2.426(4)
Nd4 O12 1_554 2.627(3)
Nd4 O14 . 2.499(4)
Ti1 O1 . 1.975(3)
Ti1 O1 2_674 2.220(3)
Ti1 O2 . 1.812(4)
Ti1 O4 . 1.935(5)
Ti1 O6 1_554 1.917(3)
Ti1 O11 . 2.010(4)
Ti2 O2 . 2.269(4)
Ti2 O3 . 1.898(3)
Ti2 O5 . 1.973(4)
Ti2 O6 . 2.028(3)
Ti2 O7 1_556 1.760(4)
Ti2 O12 . 1.989(5)
Ti3 O4 1_655 1.984(5)
Ti3 O8 . 1.944(4)
Ti3 O8 2_774 2.213(3)
Ti3 O9 . 1.820(4)
Ti3 O11 . 1.977(4)
Ti3 O13 1_554 1.935(3)
Ti4 O5 1_655 1.964(4)
Ti4 O9 . 2.196(4)
Ti4 O10 . 1.851(3)
Ti4 O12 . 1.984(5)
Ti4 O13 . 1.965(3)
Ti4 O14 1_556 1.841(3)
